data_2203553
loop_
_publ_author_name
'Lo, Kong Mun'
'Ng, Seik Weng'

_publ_section_title
;
 1-(<i>p</i>-Anisyl)-2-carboxyethanaminium <i>p</i>-toluenesulfonate
;
_journal_issue 5
_journal_name_full 'Acta Crystallographica Section E'
_journal_page_first o850
_journal_page_last o851
_journal_paper_doi 10.1107/S1600536804009572
_journal_volume 60
_journal_year 2004
_chemical_formula_iupac 'C10 H14 N O3 1+, C7 H7 O3 S 1-'
_chemical_formula_moiety 'C10 H14 N O3 1+, C7 H7 O3 S 1-'
_chemical_formula_sum 'C17 H21 N O6 S'
_chemical_formula_weight 367.41
_chemical_name_systematic
;
1-(p-Anisyl)-2-carboxyethanaminium p-toluenesulfonate
;
_space_group_IT_number 14
_symmetry_cell_setting monoclinic
_symmetry_space_group_name_Hall '-P 2ybc'
_symmetry_space_group_name_H-M 'P 1 21/c 1'
_atom_sites_solution_hydrogens geom
_atom_sites_solution_primary direct
_atom_sites_solution_secondary difmap
_audit_creation_method SHELXL-97
_cell_angle_alpha 90.00
_cell_angle_beta 96.43(2)
_cell_angle_gamma 90.00
_cell_formula_units_Z 4
_cell_length_a 8.095(2)
_cell_length_b 6.448(2)
_cell_length_c 34.733(3)
_cell_measurement_reflns_used 25
_cell_measurement_temperature 298(2)
_cell_measurement_theta_max 11.3
_cell_measurement_theta_min 8.3
_cell_volume 1801.5(7)
_computing_cell_refinement 'CAD-4 VAX/PC Fortran System (Enraf-Nonius, 1988)'
_computing_data_collection 'CAD-4/PC (Kretschmar, 1994)'
_computing_data_reduction 'XCAD4 (Harms, 1997) in WinGX (Farrugia, 1999)'
_computing_molecular_graphics 'ORTEPII (Johnson, 1976)'
_computing_publication_material SHELXL97
_computing_structure_refinement 'SHELXL97 (Sheldrick, 1997)'
_computing_structure_solution 'SHELXS97 (Sheldrick, 1997)'
_diffrn_ambient_temperature 298(2)
_diffrn_measured_fraction_theta_full 1.00
_diffrn_measured_fraction_theta_max 1.00
_diffrn_measurement_device_type 'Enraf-Nonius CAD-4'
_diffrn_measurement_method \w-2\q
_diffrn_radiation_monochromator graphite
_diffrn_radiation_source 'fine-focus sealed tube'
_diffrn_radiation_type MoK\a
_diffrn_radiation_wavelength 0.71073
_diffrn_reflns_av_R_equivalents 0.029
_diffrn_reflns_av_sigmaI/netI 0.047
_diffrn_reflns_limit_h_max 0
_diffrn_reflns_limit_h_min -9
_diffrn_reflns_limit_k_max 0
_diffrn_reflns_limit_k_min -7
_diffrn_reflns_limit_l_max 41
_diffrn_reflns_limit_l_min -41
_diffrn_reflns_number 3417
_diffrn_reflns_theta_full 25.0
_diffrn_reflns_theta_max 25.0
_diffrn_reflns_theta_min 1.2
_diffrn_standards_decay_% 1
_diffrn_standards_interval_time 60
_diffrn_standards_number 3
_exptl_absorpt_coefficient_mu 0.212
_exptl_absorpt_correction_T_max 0.954
_exptl_absorpt_correction_T_min 0.505
_exptl_absorpt_correction_type empirical
_exptl_absorpt_process_details 'via \y scan (North et al., 1968)'
_exptl_crystal_colour Colorless
_exptl_crystal_density_diffrn 1.354
_exptl_crystal_description Block
_exptl_crystal_F_000 776
_exptl_crystal_size_max 0.3
_exptl_crystal_size_mid 0.3
_exptl_crystal_size_min 0.2
_refine_diff_density_max 0.39
_refine_diff_density_min -0.46
_refine_ls_extinction_method none
_refine_ls_goodness_of_fit_ref 1.05
_refine_ls_hydrogen_treatment mixed
_refine_ls_matrix_type full
_refine_ls_number_parameters 244
_refine_ls_number_reflns 3174
_refine_ls_number_restraints 4
_refine_ls_restrained_S_all 1.05
_refine_ls_R_factor_all 0.098
_refine_ls_R_factor_gt 0.058
_refine_ls_shift/su_max 0.001
_refine_ls_shift/su_mean 0.000
_refine_ls_structure_factor_coef Fsqd
_refine_ls_weighting_details 'calc w = 1/[\s^2^(Fo^2^)+(0.0861P)^2^+0.6702P] where P = (Fo^2^+2Fc^2^)/3'
_refine_ls_weighting_scheme calc
_refine_ls_wR_factor_gt 0.138
_refine_ls_wR_factor_ref 0.166
_reflns_number_gt 2139
_reflns_number_total 3174
_reflns_threshold_expression I>2\s(I)
_cod_data_source_file bt6451.cif
_cod_data_source_block I
_cod_depositor_comments
;
The following automatic conversions were performed:
'_symmetry_cell_setting' value 'Monoclinic' changed to 'monoclinic'
according to '/home/saulius/struct/CIF-dictionaries/cif_core.dic'
dictionary named 'cif_core.dic' version 2.4.1 from 2010-06-29.

Automatic conversion script
Id: cif_fix_enum 1527 2010-12-29 10:47:43Z saulius 

The following automatic conversions were performed:

'_symmetry_cell_setting' value 'Monoclinic' changed to 'monoclinic'
according to /home/saulius/struct/CIF-dictionaries/cif_core.dic
dictionary named 'cif_core.dic' version 2.4.1 from 2010-06-29.

Automatic conversion script
Id: cif_fix_values 1715 2011-07-08 13:25:40Z adriana 
;
_cod_original_cell_volume 1801.7(6)
_cod_original_sg_symbol_H-M 'P 21/c'
_cod_database_code 2203553
_cod_database_fobs_code 2203553

loop_
_symmetry_equiv_pos_as_xyz
'x, y, z'
'-x, y+1/2, -z+1/2'
'-x, -y, -z'
'x, -y-1/2, z-1/2'

loop_
_atom_site_label
_atom_site_fract_x
_atom_site_fract_y
_atom_site_fract_z
_atom_site_U_iso_or_equiv
_atom_site_adp_type
_atom_site_calc_flag
_atom_site_refinement_flags
_atom_site_occupancy
_atom_site_type_symbol
S1 0.40270(10) 0.64670(10) 0.56572(2) 0.0369(3) Uani d . 1 S
O1 0.2313(3) 0.6055(4) 0.55120(10) 0.0570(10) Uani d . 1 O
O2 0.5012(4) 0.4649(5) 0.57520(10) 0.0780(10) Uani d . 1 O
O3 0.4774(3) 0.7855(4) 0.53990(10) 0.0510(10) Uani d . 1 O
O4 0.1919(4) 0.1081(4) 0.51260(10) 0.0580(10) Uani d . 1 O
O5 0.1568(3) 0.4138(4) 0.48390(10) 0.0470(10) Uani d D 1 O
O6 0.0875(4) -0.4830(5) 0.29400(10) 0.0760(10) Uani d . 1 O
N1 0.3390(4) -0.1556(5) 0.45990(10) 0.0400(10) Uani d D 1 N
C1 0.3960(4) 0.7801(6) 0.60960(10) 0.0360(10) Uani d . 1 C
C2 0.3236(5) 0.9740(6) 0.60920(10) 0.0500(10) Uani d . 1 C
C3 0.3189(6) 1.0797(7) 0.64350(10) 0.0670(10) Uani d . 1 C
C4 0.3841(6) 0.9951(9) 0.67840(10) 0.0690(10) Uani d . 1 C
C5 0.4594(7) 0.8041(9) 0.67790(10) 0.076(2) Uani d . 1 C
C6 0.4655(5) 0.6961(7) 0.64400(10) 0.0550(10) Uani d . 1 C
C7 0.3772(9) 1.1130(10) 0.71600(10) 0.123(3) Uani d . 1 C
C8 0.1639(4) 0.2082(6) 0.48360(10) 0.0360(10) Uani d . 1 C
C9 0.1325(4) 0.1211(5) 0.44380(10) 0.0370(10) Uani d . 1 C
C10 0.1643(4) -0.1111(5) 0.44220(10) 0.0350(10) Uani d . 1 C
C12 0.1378(4) -0.2034(5) 0.40220(10) 0.0350(10) Uani d . 1 C
C13 0.2127(5) -0.1250(6) 0.37130(10) 0.0520(10) Uani d . 1 C
C14 0.1923(5) -0.2217(7) 0.33580(10) 0.0570(10) Uani d . 1 C
C15 0.0964(5) -0.3989(6) 0.33020(10) 0.0470(10) Uani d . 1 C
C16 0.0211(5) -0.4775(6) 0.36050(10) 0.0500(10) Uani d . 1 C
C17 0.0426(4) -0.3797(6) 0.39610(10) 0.0430(10) Uani d . 1 C
C18 -0.0057(9) -0.6675(9) 0.28690(10) 0.106(2) Uani d . 1 C
H5o 0.179(6) 0.460(7) 0.5068(6) 0.08(2) Uiso d D 1 H
H1n 0.404(5) -0.061(5) 0.4530(10) 0.07(2) Uiso d D 1 H
H2n 0.376(5) -0.264(4) 0.4500(10) 0.060(10) Uiso d D 1 H
H3n 0.343(4) -0.169(5) 0.4845(3) 0.040(10) Uiso d D 1 H
H2 0.2783 1.0328 0.5859 0.060 Uiso calc R 1 H
H3 0.2707 1.2107 0.6431 0.080 Uiso calc R 1 H
H5 0.5073 0.7468 0.7010 0.091 Uiso calc R 1 H
H6 0.5164 0.5668 0.6444 0.066 Uiso calc R 1 H
H7a 0.2882 1.0590 0.7292 0.184 Uiso calc R 1 H
H7b 0.3584 1.2571 0.7105 0.184 Uiso calc R 1 H
H7c 0.4806 1.0959 0.7321 0.184 Uiso calc R 1 H
H9a 0.2034 0.1915 0.4272 0.044 Uiso calc R 1 H
H9b 0.0180 0.1485 0.4337 0.044 Uiso calc R 1 H
H10 0.0880 -0.1801 0.4580 0.042 Uiso calc R 1 H
H13 0.2774 -0.0057 0.3746 0.062 Uiso calc R 1 H
H14 0.2435 -0.1674 0.3154 0.069 Uiso calc R 1 H
H16 -0.0442 -0.5962 0.3571 0.060 Uiso calc R 1 H
H17 -0.0086 -0.4344 0.4165 0.051 Uiso calc R 1 H
H18a 0.0470 -0.7780 0.3023 0.160 Uiso calc R 1 H
H18b -0.0111 -0.7028 0.2600 0.160 Uiso calc R 1 H
H18c -0.1161 -0.6468 0.2938 0.160 Uiso calc R 1 H

loop_
_atom_site_aniso_label
_atom_site_aniso_U_11
_atom_site_aniso_U_22
_atom_site_aniso_U_33
_atom_site_aniso_U_12
_atom_site_aniso_U_13
_atom_site_aniso_U_23
S1 0.0395(5) 0.0330(5) 0.0388(4) 0.0041(4) 0.0074(3) -0.0040(4)
O1 0.044(2) 0.064(2) 0.063(2) -0.0160(10) 0.0120(10) -0.0280(10)
O2 0.115(3) 0.055(2) 0.066(2) 0.052(2) 0.014(2) 0.001(2)
O3 0.053(2) 0.060(2) 0.0410(10) -0.0110(10) 0.0120(10) -0.0010(10)
O4 0.100(2) 0.034(2) 0.0400(10) 0.006(2) 0.0090(10) 0.0000(10)
O5 0.063(2) 0.031(2) 0.0470(10) 0.0090(10) 0.0020(10) -0.0080(10)
O6 0.121(3) 0.063(2) 0.043(2) -0.014(2) 0.002(2) -0.0150(10)
N1 0.051(2) 0.032(2) 0.035(2) 0.009(2) -0.0010(10) -0.002(2)
C1 0.035(2) 0.035(2) 0.040(2) 0.001(2) 0.0060(10) -0.001(2)
C2 0.052(2) 0.050(3) 0.045(2) 0.015(2) -0.003(2) -0.009(2)
C3 0.073(3) 0.060(3) 0.065(3) 0.016(2) 0.003(2) -0.026(2)
C4 0.087(4) 0.075(4) 0.045(2) -0.007(3) 0.012(2) -0.021(2)
C5 0.106(4) 0.083(4) 0.036(2) -0.004(3) -0.004(2) 0.008(2)
C6 0.077(3) 0.044(3) 0.043(2) 0.003(2) -0.002(2) 0.006(2)
C7 0.183(7) 0.128(6) 0.060(3) -0.006(5) 0.024(4) -0.043(3)
C8 0.036(2) 0.034(2) 0.041(2) 0.005(2) 0.0070(10) -0.003(2)
C9 0.039(2) 0.029(2) 0.042(2) 0.005(2) 0.0020(10) 0.0000(10)
C10 0.038(2) 0.029(2) 0.039(2) -0.002(2) 0.0050(10) -0.0020(10)
C12 0.034(2) 0.030(2) 0.040(2) 0.001(2) 0.0030(10) -0.0010(10)
C13 0.061(3) 0.046(3) 0.048(2) -0.020(2) 0.011(2) -0.006(2)
C14 0.075(3) 0.058(3) 0.040(2) -0.014(2) 0.015(2) -0.003(2)
C15 0.064(3) 0.039(2) 0.037(2) 0.003(2) -0.002(2) -0.007(2)
C16 0.063(3) 0.037(2) 0.048(2) -0.011(2) -0.006(2) -0.007(2)
C17 0.051(2) 0.032(2) 0.045(2) -0.0046(17) 0.005920 0.004(2)
C18 0.172(6) 0.074(4) 0.070(3) -0.040(4) 0.002(3) -0.038(3)

loop_
_atom_type_symbol
_atom_type_description
_atom_type_scat_dispersion_real
_atom_type_scat_dispersion_imag
_atom_type_scat_source
C C 0.0033 0.0016 'International Tables Vol C Tables 4.2.6.8 and 6.1.1.4'
H H 0.0000 0.0000 'International Tables Vol C Tables 4.2.6.8 and 6.1.1.4'
N N 0.0061 0.0033 'International Tables Vol C Tables 4.2.6.8 and 6.1.1.4'
O O 0.0106 0.0060 'International Tables Vol C Tables 4.2.6.8 and 6.1.1.4'
S S 0.1246 0.1234 'International Tables Vol C Tables 4.2.6.8 and 6.1.1.4'

loop_
_geom_angle_atom_site_label_1
_geom_angle_atom_site_label_2
_geom_angle_atom_site_label_3
_geom_angle
_geom_angle_publ_flag
O1 S1 O2 114.7(2) yes
O1 S1 O3 110.4(2) yes
O2 S1 O3 112.8(2) yes
O1 S1 C1 105.8(2) yes
O2 S1 C1 105.7(2) yes
O3 S1 C1 106.9(2) yes
C15 O6 C18 117.7(4) yes
C2 C1 C6 119.9(3) yes
C6 C1 S1 120.8(3) yes
C2 C1 S1 119.3(3) yes
C1 C2 C3 119.4(4) yes
C2 C3 C4 121.3(4) yes
C3 C4 C5 118.1(4) yes
C3 C4 C7 120.8(5) yes
C5 C4 C7 121.1(5) yes
C4 C5 C6 121.6(4) yes
C1 C6 C5 119.7(4) yes
O4 C8 O5 122.5(3) yes
O4 C8 C9 125.1(3) yes
O5 C8 C9 112.4(3) yes
C8 C9 C10 113.1(3) yes
C12 C10 N1 109.4(3) yes
C12 C10 C9 114.6(3) yes
N1 C10 C9 109.1(3) yes
C10 C12 C13 122.8(3) yes
C10 C12 C17 119.3(3) yes
C13 C12 C17 117.9(3) yes
C12 C13 C14 120.6(4) yes
C13 C14 C15 120.7(3) yes
O6 C15 C16 125.4(4) yes
O6 C15 C14 115.4(3) yes
C14 C15 C16 119.2(3) yes
C15 C16 C17 119.7(4) yes
C12 C17 C16 121.8(3) yes
C8 O5 H5o 110(3) no
C10 N1 H1n 109(3) no
C10 N1 H2n 110(3) no
H1n N1 H2n 102(4) no
C10 N1 H3n 111(2) no
H1n N1 H3n 113(4) no
H2n N1 H3n 111(4) no
C3 C2 H2 120.3 no
C1 C2 H2 120.3 no
C2 C3 H3 119.3 no
C4 C3 H3 119.3 no
C6 C5 H5 119.2 no
C4 C5 H5 119.2 no
C5 C6 H6 120.2 no
C1 C6 H6 120.2 no
C4 C7 H7a 109.5 no
C4 C7 H7b 109.5 no
H7a C7 H7b 109.5 no
C4 C7 H7c 109.5 no
H7a C7 H7c 109.5 no
H7b C7 H7c 109.5 no
C8 C9 H9a 109.0 no
C10 C9 H9a 109.0 no
C8 C9 H9b 109.0 no
C10 C9 H9b 109.0 no
H9a C9 H9b 107.8 no
C12 C10 H10 107.8 no
N1 C10 H10 107.8 no
C9 C10 H10 107.8 no
C14 C13 H13 119.7 no
C12 C13 H13 119.7 no
C13 C14 H14 119.6 no
C15 C14 H14 119.6 no
C15 C16 H16 120.2 no
C17 C16 H16 120.2 no
C12 C17 H17 119.1 no
C16 C17 H17 119.1 no
O6 C18 H18a 109.5 no
O6 C18 H18b 109.5 no
H18a C18 H18b 109.5 no
O6 C18 H18c 109.5 no
H18a C18 H18c 109.5 no
H18b C18 H18c 109.5 no

loop_
_geom_bond_atom_site_label_1
_geom_bond_atom_site_label_2
_geom_bond_distance
_geom_bond_publ_flag
S1 O2 1.435(3) yes
S1 O1 1.447(3) yes
S1 O3 1.447(3) yes
S1 C1 1.756(3) yes
O4 C8 1.196(4) yes
O5 C8 1.327(4) yes
O6 C15 1.366(4) yes
O6 C18 1.415(6) yes
N1 C10 1.505(4) yes
C1 C6 1.374(5) yes
C1 C2 1.381(5) yes
C2 C3 1.378(5) yes
C3 C4 1.378(6) yes
C4 C5 1.375(7) yes
C4 C7 1.518(6) yes
C5 C6 1.373(6) yes
C8 C9 1.489(4) yes
C9 C10 1.522(5) yes
C10 C12 1.503(4) yes
C12 C17 1.376(5) yes
C12 C13 1.387(5) yes
C13 C14 1.374(5) yes
C14 C15 1.383(6) yes
C15 C16 1.370(5) yes
C16 C17 1.383(5) yes
O5 H5o 0.850(10) ?
N1 H1n 0.860(10) ?
N1 H2n 0.850(10) ?
N1 H3n 0.860(10) ?
C2 H2 0.9300 ?
C3 H3 0.9300 ?
C5 H5 0.9300 ?
C6 H6 0.9300 ?
C7 H7a 0.9600 ?
C7 H7b 0.9600 ?
C7 H7c 0.9600 ?
C9 H9a 0.9700 ?
C9 H9b 0.9700 ?
C10 H10 0.9800 ?
C13 H13 0.9300 ?
C14 H14 0.9300 ?
C16 H16 0.9300 ?
C17 H17 0.9300 ?
C18 H18a 0.9600 ?
C18 H18b 0.9600 ?
C18 H18c 0.9600 ?

loop_
_geom_hbond_atom_site_label_D
_geom_hbond_atom_site_label_H
_geom_hbond_atom_site_label_A
_geom_hbond_site_symmetry_A
_geom_hbond_distance_DH
_geom_hbond_distance_HA
_geom_hbond_distance_DA
_geom_hbond_angle_DHA
_geom_hbond_publ_flag
O5 H5o O1 . 0.850(10) 1.810(10) 2.653(3) 169(5) yes
N1 H2n O2 3_656 0.850(10) 1.900(10) 2.736(4) 167(4) yes
N1 H1n O3 3_666 0.860(10) 2.02(2) 2.811(5) 152(4) yes
N1 H3n O3 1_545 0.860(10) 2.12(2) 2.903(4) 152(3) yes

loop_
_geom_torsion_atom_site_label_1
_geom_torsion_atom_site_label_2
_geom_torsion_atom_site_label_3
_geom_torsion_atom_site_label_4
_geom_torsion
_geom_torsion_publ_flag
O2 S1 C1 C6 -5.0(4) no
O1 S1 C1 C6 117.0(3) no
O3 S1 C1 C6 -125.4(3) no
O2 S1 C1 C2 173.4(3) no
O1 S1 C1 C2 -64.6(3) no
O3 S1 C1 C2 53.0(3) no
C6 C1 C2 C3 -1.3(6) no
S1 C1 C2 C3 -179.7(3) no
C1 C2 C3 C4 -0.5(7) no
C2 C3 C4 C5 2.1(7) no
C2 C3 C4 C7 -179.6(5) no
C3 C4 C5 C6 -2.1(8) no
C7 C4 C5 C6 179.7(5) no
C4 C5 C6 C1 0.4(7) no
C2 C1 C6 C5 1.3(6) no
S1 C1 C6 C5 179.7(3) no
O4 C8 C9 C10 -8.6(5) no
O5 C8 C9 C10 171.8(3) no
C8 C9 C10 C12 -178.6(3) no
C8 C9 C10 N1 -55.5(4) no
N1 C10 C12 C17 106.1(4) no
C9 C10 C12 C17 -131.1(3) no
N1 C10 C12 C13 -70.4(4) no
C9 C10 C12 C13 52.5(5) no
C17 C12 C13 C14 -0.2(6) no
C10 C12 C13 C14 176.3(4) no
C12 C13 C14 C15 0.1(7) no
C18 O6 C15 C16 -0.6(7) no
C18 O6 C15 C14 178.5(5) no
C13 C14 C15 O6 -178.9(4) no
C13 C14 C15 C16 0.2(6) no
O6 C15 C16 C17 178.7(4) no
C14 C15 C16 C17 -0.3(6) no
C13 C12 C17 C16 0.0(5) no
C10 C12 C17 C16 -176.6(3) no
C15 C16 C17 C12 0.3(6) no
